data_2234598
loop_
_publ_author_name
'Bertke, Jeffrey A.'
'Oliver, Allen G.'
'Henderson, Kenneth W.'

_publ_section_title
;
 <i>catena</i>-Poly[[penta-\m-benzoato-\m-chlorido-dioxanedineodymium(III)]
 dioxane 2.5-solvate]
;
_journal_coeditor_code FJ2541
_journal_issue 5
_journal_name_full 'Acta Crystallographica Section E'
_journal_page_first m690
_journal_paper_doi 10.1107/S1600536812017746
_journal_volume 68
_journal_year 2012
_chemical_formula_iupac '[Nd2 (C7 H5 O2)5 Cl (C4 H8 O2)], 2.5C4 H8 O2'
_chemical_formula_moiety 'C39 H33 Cl Nd2 O12, 2.5C4 H8 O2'
_chemical_formula_sum 'C49 H53 Cl Nd2 O17'
_chemical_formula_weight 1237.84
_chemical_name_systematic
;
<i>catena</i>-Poly[[penta-\m-benzoato-\m-chlorido-dioxanedineodymium(III)]
dioxane 2.5-solvate]
;
_space_group_IT_number 2
_symmetry_cell_setting triclinic
_symmetry_space_group_name_Hall '-P 1'
_symmetry_space_group_name_H-M 'P -1'
_atom_sites_solution_hydrogens geom
_atom_sites_solution_primary direct
_atom_sites_solution_secondary difmap
_audit_creation_method SHELXL-97
_cell_angle_alpha 102.785(3)
_cell_angle_beta 96.943(3)
_cell_angle_gamma 104.316(3)
_cell_formula_units_Z 2
_cell_length_a 12.7631(5)
_cell_length_b 13.6077(6)
_cell_length_c 14.2614(7)
_cell_measurement_reflns_used 2312
_cell_measurement_temperature 100(2)
_cell_measurement_theta_max 18.99
_cell_measurement_theta_min 2.40
_cell_volume 2299.68(19)
_computing_cell_refinement 'SAINT (Bruker, 2008'
_computing_data_collection 'APEX2 (Bruker, 2008)'
_computing_data_reduction 'SAINT (Bruker, 2008'
_computing_molecular_graphics 'SHELXTL (Sheldrick, 2008)'
_computing_publication_material 'SHELXTL (Sheldrick, 2008) and publCIF (Westrip, 2010)'
_computing_structure_refinement 'SHELXL97 (Sheldrick, 2008)'
_computing_structure_solution 'SHELXS97 (Sheldrick, 2008)'
_diffrn_ambient_temperature 100(2)
_diffrn_detector_area_resol_mean 8.33
_diffrn_measured_fraction_theta_full 0.986
_diffrn_measured_fraction_theta_max 0.986
_diffrn_measurement_device_type 'Bruker APEXII CCD'
_diffrn_measurement_method '\f and \w scans'
_diffrn_radiation_monochromator graphite
_diffrn_radiation_source 'fine-focus sealed tube'
_diffrn_radiation_type MoK\a
_diffrn_radiation_wavelength 0.71073
_diffrn_reflns_av_R_equivalents 0.0874
_diffrn_reflns_av_sigmaI/netI 0.1167
_diffrn_reflns_limit_h_max 15
_diffrn_reflns_limit_h_min -15
_diffrn_reflns_limit_k_max 16
_diffrn_reflns_limit_k_min -16
_diffrn_reflns_limit_l_max 17
_diffrn_reflns_limit_l_min -13
_diffrn_reflns_number 27066
_diffrn_reflns_theta_full 25.13
_diffrn_reflns_theta_max 25.13
_diffrn_reflns_theta_min 1.49
_exptl_absorpt_coefficient_mu 2.368
_exptl_absorpt_correction_T_max 0.685
_exptl_absorpt_correction_T_min 0.606
_exptl_absorpt_correction_type multi-scan
_exptl_absorpt_process_details '(SADABS; Sheldrick, 2008)'
_exptl_crystal_colour blue
_exptl_crystal_density_diffrn 1.788
_exptl_crystal_density_method 'not measured'
_exptl_crystal_description needle
_exptl_crystal_F_000 1240
_exptl_crystal_size_max 0.32
_exptl_crystal_size_mid 0.18
_exptl_crystal_size_min 0.16
_platon_squeeze_details
;
;
_refine_diff_density_max 1.452
_refine_diff_density_min -0.942
_refine_ls_extinction_method none
_refine_ls_goodness_of_fit_ref 0.896
_refine_ls_hydrogen_treatment constr
_refine_ls_matrix_type full
_refine_ls_number_parameters 427
_refine_ls_number_reflns 8104
_refine_ls_number_restraints 0
_refine_ls_restrained_S_all 0.896
_refine_ls_R_factor_all 0.0971
_refine_ls_R_factor_gt 0.0517
_refine_ls_shift/su_max 0.001
_refine_ls_shift/su_mean 0.000
_refine_ls_structure_factor_coef Fsqd
_refine_ls_weighting_details 'calc w=1/[\s^2^(Fo^2^)+(0.0572P)^2^+0.0000P] where P=(Fo^2^+2Fc^2^)/3'
_refine_ls_weighting_scheme calc
_refine_ls_wR_factor_gt 0.1072
_refine_ls_wR_factor_ref 0.1190
_reflns_number_gt 4870
_reflns_number_total 8104
_reflns_threshold_expression I>2sigma(I)
_cod_data_source_file fj2541.cif
_cod_data_source_block I
_cod_original_cell_volume 2299.68(18)
_cod_database_code 2234598
_cod_database_fobs_code 2234598

loop_
_symmetry_equiv_pos_as_xyz
'x, y, z'
'-x, -y, -z'

loop_
_atom_site_type_symbol
_atom_site_label
_atom_site_fract_x
_atom_site_fract_y
_atom_site_fract_z
_atom_site_U_iso_or_equiv
_atom_site_adp_type
_atom_site_calc_flag
_atom_site_refinement_flags
_atom_site_occupancy
_atom_site_symmetry_multiplicity
_atom_site_disorder_assembly
_atom_site_disorder_group
Nd Nd1 0.42843(3) 0.05580(3) 0.39858(3) 0.02441(14) Uani d . 1 1 . .
Nd Nd2 0.46041(4) 0.35430(3) 0.41815(4) 0.03265(16) Uani d . 1 1 . .
Cl Cl1 0.27807(15) 0.17311(16) 0.36816(16) 0.0329(5) Uani d . 1 1 . .
O O1 0.5172(4) 0.2130(4) 0.3257(4) 0.0310(14) Uani d . 1 1 . .
O O2 0.4585(4) 0.0526(4) 0.2303(4) 0.0341(14) Uani d . 1 1 . .
O O3 0.6189(4) 0.0707(5) 0.3970(5) 0.0456(17) Uani d . 1 1 A .
O O4 0.7013(4) 0.0001(4) 0.5011(4) 0.0316(14) Uani d . 1 1 . .
O O5 0.4679(4) -0.1024(4) 0.4236(4) 0.0300(13) Uani d . 1 1 . .
O O6 0.5077(4) -0.2327(4) 0.4716(4) 0.0291(13) Uani d . 1 1 . .
O O7 0.5231(7) 0.4308(5) 0.2902(5) 0.063(2) Uani d . 1 1 . .
O O8 0.5524(4) 0.5571(4) 0.4251(4) 0.0368(15) Uani d . 1 1 . .
O O9 0.3103(4) 0.4307(4) 0.3939(4) 0.0358(15) Uani d . 1 1 B .
O O10 0.3508(4) 0.5843(4) 0.5070(4) 0.0377(15) Uani d . 1 1 . .
O O11 0.2669(4) -0.0860(4) 0.2839(4) 0.0374(15) Uani d . 1 1 . .
O O12 0.0494(6) -0.1857(6) 0.1846(5) 0.074(2) Uani d . 1 1 . .
C C1 0.5171(7) 0.1464(7) 0.2475(6) 0.032(2) Uani d . 1 1 . .
C C2 0.5931(7) 0.1778(7) 0.1806(6) 0.034(2) Uani d . 1 1 . .
C C3 0.6589(7) 0.2799(7) 0.1979(7) 0.041(2) Uani d . 1 1 . .
H H3 0.6534 0.3332 0.2512 0.049 Uiso calc R 1 1 . .
C C4 0.7321(7) 0.3036(8) 0.1375(7) 0.044(2) Uani d . 1 1 . .
H H4 0.7758 0.3739 0.1480 0.052 Uiso calc R 1 1 . .
C C5 0.7424(9) 0.2266(9) 0.0625(8) 0.061(3) Uani d . 1 1 . .
H H5 0.7949 0.2431 0.0224 0.074 Uiso calc R 1 1 . .
C C6 0.6765(11) 0.1250(10) 0.0450(9) 0.087(4) Uani d . 1 1 . .
H H6 0.6828 0.0715 -0.0077 0.104 Uiso calc R 1 1 . .
C C7 0.6023(9) 0.1019(8) 0.1038(7) 0.062(3) Uani d . 1 1 . .
H H7 0.5563 0.0321 0.0913 0.074 Uiso calc R 1 1 . .
C C8 0.7002(7) 0.0470(7) 0.4349(7) 0.036(2) Uani d . 1 1 . .
C C15 0.4761(6) -0.1963(6) 0.4033(6) 0.0265(19) Uani d . 1 1 . .
C C16 0.4459(6) -0.2587(7) 0.2995(6) 0.029(2) Uani d . 1 1 . .
C C17 0.4655(7) -0.2070(7) 0.2282(6) 0.036(2) Uani d . 1 1 . .
H H17 0.4979 -0.1331 0.2458 0.043 Uiso calc R 1 1 . .
C C18 0.4375(8) -0.2634(8) 0.1285(7) 0.049(3) Uani d . 1 1 . .
H H18 0.4518 -0.2286 0.0786 0.059 Uiso calc R 1 1 . .
C C19 0.3889(10) -0.3704(8) 0.1055(8) 0.066(3) Uani d . 1 1 . .
H H19 0.3696 -0.4097 0.0389 0.079 Uiso calc R 1 1 . .
C C20 0.3682(9) -0.4208(8) 0.1774(7) 0.063(3) Uani d . 1 1 . .
H H20 0.3328 -0.4941 0.1598 0.075 Uiso calc R 1 1 . .
C C21 0.3980(6) -0.3665(6) 0.2748(6) 0.033(2) Uani d . 1 1 . .
H H21 0.3859 -0.4023 0.3243 0.039 Uiso calc R 1 1 . .
C C22 0.5731(9) 0.5236(9) 0.3398(8) 0.052(3) Uani d . 1 1 . .
C C23 0.6533(9) 0.5968(8) 0.3005(8) 0.050(3) Uani d . 1 1 . .
C C24 0.7152(8) 0.6935(8) 0.3578(8) 0.053(3) Uani d . 1 1 . .
H H24 0.7077 0.7161 0.4240 0.063 Uiso calc R 1 1 . .
C C25 0.7892(9) 0.7580(11) 0.3175(11) 0.080(4) Uani d . 1 1 . .
H H25 0.8355 0.8241 0.3564 0.096 Uiso calc R 1 1 . .
C C26 0.7940(11) 0.7236(13) 0.2186(12) 0.091(5) Uani d . 1 1 . .
H H26 0.8449 0.7665 0.1905 0.110 Uiso calc R 1 1 . .
C C27 0.7268(14) 0.6292(14) 0.1617(11) 0.099(5) Uani d . 1 1 . .
H H27 0.7296 0.6084 0.0941 0.119 Uiso calc R 1 1 . .
C C28 0.6564(11) 0.5655(10) 0.2008(9) 0.076(4) Uani d . 1 1 . .
H H28 0.6096 0.5000 0.1612 0.092 Uiso calc R 1 1 . .
C C29 0.2858(7) 0.5090(7) 0.4387(7) 0.034(2) Uani d . 1 1 . .
C C36 0.2039(7) -0.1803(7) 0.3002(8) 0.056(3) Uani d . 1 1 . .
H H36A 0.2273 -0.1824 0.3683 0.067 Uiso calc R 1 1 . .
H H36B 0.2163 -0.2415 0.2555 0.067 Uiso calc R 1 1 . .
C C37 0.0851(8) -0.1856(8) 0.2826(8) 0.060(3) Uani d . 1 1 . .
H H37A 0.0415 -0.2503 0.2961 0.072 Uiso calc R 1 1 . .
H H37B 0.0729 -0.1245 0.3277 0.072 Uiso calc R 1 1 . .
C C38 0.2271(8) -0.0800(8) 0.1877(7) 0.060(3) Uani d . 1 1 . .
H H38A 0.2405 -0.1372 0.1386 0.072 Uiso calc R 1 1 . .
H H38B 0.2679 -0.0122 0.1778 0.072 Uiso calc R 1 1 . .
C C39 0.1106(9) -0.0887(10) 0.1734(9) 0.078(4) Uani d . 1 1 . .
H H39A 0.0973 -0.0306 0.2216 0.093 Uiso calc R 1 1 . .
H H39B 0.0858 -0.0825 0.1071 0.093 Uiso calc R 1 1 . .
C C9 0.8010(9) 0.0640(11) 0.3862(10) 0.021(4) Uiso d PG 0.50 1 A 1
C C10 0.9017(11) 0.0620(12) 0.4340(9) 0.032(9) Uiso d PG 0.50 1 A 1
H H10 0.9062 0.0414 0.4935 0.038 Uiso calc PR 0.50 1 A 1
C C11 0.9959(8) 0.0900(11) 0.3948(10) 0.031(6) Uiso d PG 0.50 1 A 1
H H11 1.0647 0.0886 0.4275 0.037 Uiso calc PR 0.50 1 A 1
C C12 0.9893(9) 0.1201(10) 0.3077(10) 0.041(5) Uiso d PG 0.50 1 A 1
H H12 1.0537 0.1392 0.2810 0.049 Uiso calc PR 0.50 1 A 1
C C13 0.8886(11) 0.1221(12) 0.2599(8) 0.084(8) Uiso d PG 0.50 1 A 1
H H13 0.8842 0.1426 0.2004 0.101 Uiso calc PR 0.50 1 A 1
C C14 0.7945(9) 0.0941(12) 0.2991(10) 0.076(7) Uiso d PG 0.50 1 A 1
H H14 0.7257 0.0955 0.2664 0.092 Uiso calc PR 0.50 1 A 1
C C9A 0.8092(8) 0.0957(9) 0.4084(8) 0.019(4) Uiso d PG 0.50 1 A 2
C C10A 0.9047(11) 0.0748(11) 0.4459(9) 0.040(10) Uiso d PG 0.50 1 A 2
H H10A 0.9030 0.0344 0.4925 0.048 Uiso calc PR 0.50 1 A 2
C C11A 1.0026(8) 0.1131(11) 0.4154(10) 0.032(6) Uiso d PG 0.50 1 A 2
H H11A 1.0678 0.0988 0.4411 0.039 Uiso calc PR 0.50 1 A 2
C C12A 1.0050(7) 0.1723(9) 0.3474(9) 0.037(4) Uiso d PG 0.50 1 A 2
H H12A 1.0720 0.1984 0.3265 0.044 Uiso calc PR 0.50 1 A 2
C C13A 0.9096(8) 0.1931(8) 0.3098(8) 0.042(5) Uiso d PG 0.50 1 A 2
H H13A 0.9113 0.2336 0.2633 0.051 Uiso calc PR 0.50 1 A 2
C C14A 0.8117(7) 0.1548(8) 0.3403(8) 0.022(3) Uiso d PG 0.50 1 A 2
H H14A 0.7465 0.1691 0.3147 0.026 Uiso calc PR 0.50 1 A 2
C C30 0.1778(10) 0.5269(13) 0.4109(13) 0.029(7) Uiso d PG 0.50 1 B 1
C C31 0.1526(13) 0.6120(13) 0.4677(12) 0.066(10) Uiso d PG 0.50 1 B 1
H H31 0.2060 0.6599 0.5210 0.079 Uiso calc PR 0.50 1 B 1
C C32 0.0493(14) 0.6268(12) 0.4467(12) 0.062(8) Uiso d PG 0.50 1 B 1
H H32 0.0321 0.6850 0.4856 0.074 Uiso calc PR 0.50 1 B 1
C C33 -0.0288(10) 0.5566(13) 0.3688(11) 0.043(5) Uiso d PG 0.50 1 B 1
H H33 -0.0994 0.5668 0.3544 0.052 Uiso calc PR 0.50 1 B 1
C C34 -0.0036(11) 0.4716(11) 0.3119(10) 0.089(8) Uiso d PG 0.50 1 B 1
H H34 -0.0570 0.4236 0.2587 0.106 Uiso calc PR 0.50 1 B 1
C C35 0.0997(12) 0.4567(10) 0.3329(10) 0.048(5) Uiso d PG 0.50 1 B 1
H H35 0.1169 0.3986 0.2941 0.058 Uiso calc PR 0.50 1 B 1
C C30A 0.1673(10) 0.5126(12) 0.4180(12) 0.031(7) Uiso d PG 0.50 1 B 2
C C31A 0.1370(11) 0.6039(10) 0.4499(13) 0.032(6) Uiso d PG 0.50 1 B 2
H H31A 0.1903 0.6658 0.4894 0.039 Uiso calc PR 0.50 1 B 2
C C32A 0.0287(12) 0.6048(11) 0.4242(13) 0.035(5) Uiso d PG 0.50 1 B 2
H H32A 0.0080 0.6673 0.4460 0.043 Uiso calc PR 0.50 1 B 2
C C33A -0.0493(9) 0.5143(14) 0.3665(12) 0.079(9) Uiso d PG 0.50 1 B 2
H H33A -0.1233 0.5149 0.3489 0.095 Uiso calc PR 0.50 1 B 2
C C34A -0.0190(12) 0.4229(11) 0.3346(11) 0.098(9) Uiso d PG 0.50 1 B 2
H H34A -0.0723 0.3611 0.2951 0.117 Uiso calc PR 0.50 1 B 2
C C35A 0.0892(13) 0.4221(10) 0.3603(11) 0.055(6) Uiso d PG 0.50 1 B 2
H H35A 0.1099 0.3596 0.3385 0.066 Uiso calc PR 0.50 1 B 2

loop_
_atom_site_aniso_label
_atom_site_aniso_U_11
_atom_site_aniso_U_22
_atom_site_aniso_U_33
_atom_site_aniso_U_12
_atom_site_aniso_U_13
_atom_site_aniso_U_23
Nd1 0.0195(2) 0.0248(3) 0.0326(3) 0.00797(19) 0.0064(2) 0.0122(2)
Nd2 0.0263(3) 0.0245(3) 0.0492(4) 0.0104(2) 0.0034(2) 0.0121(2)
Cl1 0.0200(10) 0.0315(11) 0.0472(14) 0.0080(8) 0.0016(9) 0.0118(10)
O1 0.032(3) 0.030(3) 0.033(4) 0.010(3) 0.011(3) 0.008(3)
O2 0.034(3) 0.027(3) 0.039(4) 0.003(3) 0.004(3) 0.011(3)
O3 0.020(3) 0.069(4) 0.064(4) 0.019(3) 0.015(3) 0.040(4)
O4 0.025(3) 0.042(3) 0.044(4) 0.015(3) 0.017(3) 0.031(3)
O5 0.031(3) 0.027(3) 0.036(4) 0.012(2) 0.008(3) 0.011(3)
O6 0.030(3) 0.028(3) 0.037(4) 0.012(2) 0.007(3) 0.018(3)
O7 0.118(7) 0.041(4) 0.048(5) 0.040(4) 0.026(4) 0.021(4)
O8 0.033(3) 0.040(4) 0.044(4) 0.016(3) 0.009(3) 0.015(3)
O9 0.028(3) 0.027(3) 0.051(4) 0.013(3) 0.004(3) 0.005(3)
O10 0.027(3) 0.029(3) 0.055(4) 0.009(3) 0.002(3) 0.009(3)
O11 0.038(3) 0.028(3) 0.044(4) 0.003(3) 0.004(3) 0.014(3)
O12 0.048(4) 0.090(6) 0.059(5) -0.025(4) -0.019(4) 0.034(4)
C1 0.027(5) 0.038(5) 0.036(6) 0.017(4) 0.003(4) 0.017(5)
C2 0.032(5) 0.048(6) 0.028(5) 0.013(4) 0.008(4) 0.022(5)
C3 0.034(5) 0.052(6) 0.039(6) 0.009(4) 0.008(4) 0.017(5)
C4 0.031(5) 0.048(6) 0.049(7) -0.002(4) 0.004(5) 0.024(5)
C5 0.067(8) 0.079(8) 0.043(7) 0.016(6) 0.021(6) 0.027(6)
C6 0.112(11) 0.074(9) 0.062(8) -0.009(8) 0.059(8) 0.010(7)
C7 0.072(8) 0.057(7) 0.042(7) -0.017(6) 0.027(6) 0.012(6)
C8 0.023(5) 0.044(5) 0.044(6) 0.012(4) 0.014(4) 0.010(5)
C15 0.012(4) 0.032(5) 0.034(5) 0.002(3) 0.002(4) 0.011(4)
C16 0.023(4) 0.043(5) 0.027(5) 0.009(4) 0.001(4) 0.022(4)
C17 0.034(5) 0.035(5) 0.039(6) 0.015(4) 0.005(4) 0.007(5)
C18 0.064(7) 0.055(7) 0.029(6) 0.016(5) 0.003(5) 0.016(5)
C19 0.101(9) 0.046(7) 0.045(7) 0.016(6) 0.000(6) 0.012(6)
C20 0.090(9) 0.042(6) 0.043(7) 0.014(6) -0.013(6) 0.003(6)
C21 0.034(5) 0.038(5) 0.036(6) 0.016(4) 0.001(4) 0.024(4)
C22 0.076(8) 0.059(7) 0.044(7) 0.050(6) 0.010(6) 0.029(6)
C23 0.068(7) 0.047(6) 0.062(8) 0.041(6) 0.036(6) 0.031(6)
C24 0.046(6) 0.065(7) 0.063(7) 0.027(6) 0.023(6) 0.029(6)
C25 0.039(7) 0.100(10) 0.115(12) 0.012(6) 0.025(7) 0.058(9)
C26 0.071(9) 0.129(14) 0.108(13) 0.031(9) 0.054(9) 0.076(11)
C27 0.119(14) 0.124(14) 0.081(11) 0.062(12) 0.031(10) 0.042(11)
C28 0.127(12) 0.064(8) 0.063(9) 0.040(8) 0.053(8) 0.036(7)
C29 0.027(5) 0.036(5) 0.049(6) 0.013(4) 0.010(4) 0.023(5)
C36 0.043(6) 0.041(6) 0.081(8) 0.002(5) 0.002(5) 0.026(6)
C37 0.050(7) 0.054(7) 0.073(8) 0.004(5) 0.005(6) 0.024(6)
C38 0.058(7) 0.069(7) 0.045(7) -0.002(6) -0.010(5) 0.031(6)
C39 0.056(7) 0.083(9) 0.085(9) -0.003(6) -0.008(6) 0.040(7)

loop_
_atom_type_symbol
_atom_type_description
_atom_type_scat_dispersion_real
_atom_type_scat_dispersion_imag
_atom_type_scat_source
C C 0.0033 0.0016 'International Tables Vol C Tables 4.2.6.8 and 6.1.1.4'
H H 0.0000 0.0000 'International Tables Vol C Tables 4.2.6.8 and 6.1.1.4'
O O 0.0106 0.0060 'International Tables Vol C Tables 4.2.6.8 and 6.1.1.4'
Nd Nd -0.1943 3.0179 'International Tables Vol C Tables 4.2.6.8 and 6.1.1.4'
Cl Cl 0.1484 0.1585 'International Tables Vol C Tables 4.2.6.8 and 6.1.1.4'

loop_
_geom_angle_atom_site_label_1
_geom_angle_atom_site_label_2
_geom_angle_atom_site_label_3
_geom_angle_site_symmetry_1
_geom_angle_site_symmetry_3
_geom_angle
O3 Nd1 O4 . 2_656 136.30(19)
O3 Nd1 O5 . . 70.64(19)
O4 Nd1 O5 2_656 . 77.57(18)
O3 Nd1 O2 . . 72.27(19)
O4 Nd1 O2 2_656 . 145.82(18)
O5 Nd1 O2 . . 103.26(18)
O3 Nd1 O11 . . 125.9(2)
O4 Nd1 O11 2_656 . 73.60(18)
O5 Nd1 O11 . . 78.40(17)
O2 Nd1 O11 . . 73.18(18)
O3 Nd1 O6 . 2_656 86.92(19)
O4 Nd1 O6 2_656 2_656 86.44(18)
O5 Nd1 O6 . 2_656 123.61(17)
O2 Nd1 O6 . 2_656 118.35(17)
O11 Nd1 O6 . 2_656 146.72(17)
O3 Nd1 O5 . 2_656 71.19(19)
O4 Nd1 O5 2_656 2_656 71.51(17)
O5 Nd1 O5 . 2_656 73.42(19)
O2 Nd1 O5 . 2_656 142.16(17)
O11 Nd1 O5 . 2_656 138.86(17)
O6 Nd1 O5 2_656 2_656 50.26(16)
O3 Nd1 O1 . . 69.33(18)
O4 Nd1 O1 2_656 . 144.00(17)
O5 Nd1 O1 . . 137.46(17)
O2 Nd1 O1 . . 50.61(17)
O11 Nd1 O1 . . 114.92(18)
O6 Nd1 O1 2_656 . 67.75(17)
O5 Nd1 O1 2_656 . 106.11(17)
O3 Nd1 Cl1 . . 138.05(15)
O4 Nd1 Cl1 2_656 . 79.01(13)
O5 Nd1 Cl1 . . 151.08(13)
O2 Nd1 Cl1 . . 86.96(13)
O11 Nd1 Cl1 . . 78.90(13)
O6 Nd1 Cl1 2_656 . 71.20(12)
O5 Nd1 Cl1 2_656 . 114.46(12)
O1 Nd1 Cl1 . . 69.34(12)
O3 Nd1 C1 . . 64.6(2)
O4 Nd1 C1 2_656 . 158.9(2)
O5 Nd1 C1 . . 119.2(2)
O2 Nd1 C1 . . 25.4(2)
O11 Nd1 C1 . . 96.2(2)
O6 Nd1 C1 2_656 . 93.2(2)
O5 Nd1 C1 2_656 . 123.6(2)
O1 Nd1 C1 . . 25.83(19)
Cl1 Nd1 C1 . . 80.90(16)
O3 Nd1 C15 . 2_656 80.8(2)
O4 Nd1 C15 2_656 2_656 75.3(2)
O5 Nd1 C15 . 2_656 99.0(2)
O2 Nd1 C15 . 2_656 136.5(2)
O11 Nd1 C15 . 2_656 148.63(19)
O6 Nd1 C15 2_656 2_656 24.98(18)
O5 Nd1 C15 2_656 2_656 25.58(19)
O1 Nd1 C15 . 2_656 88.4(2)
Cl1 Nd1 C15 . 2_656 91.23(16)
C1 Nd1 C15 . 2_656 111.7(2)
O3 Nd1 Nd2 . . 94.43(15)
O4 Nd1 Nd2 2_656 . 107.76(13)
O5 Nd1 Nd2 . . 160.61(12)
O2 Nd1 Nd2 . . 82.92(12)
O11 Nd1 Nd2 . . 120.94(13)
O6 Nd1 Nd2 2_656 . 40.66(12)
O5 Nd1 Nd2 2_656 . 90.33(12)
O1 Nd1 Nd2 . . 36.76(12)
Cl1 Nd1 Nd2 . . 46.03(4)
C1 Nd1 Nd2 . . 61.10(17)
C15 Nd1 Nd2 2_656 . 65.57(16)
O8 Nd2 O10 2_666 2_666 79.77(19)
O8 Nd2 O1 2_666 . 144.98(19)
O10 Nd2 O1 2_666 . 82.75(18)
O8 Nd2 O7 2_666 . 127.4(2)
O10 Nd2 O7 2_666 . 84.2(2)
O1 Nd2 O7 . . 80.1(2)
O8 Nd2 O9 2_666 . 74.66(19)
O10 Nd2 O9 2_666 . 136.64(18)
O1 Nd2 O9 . . 135.61(19)
O7 Nd2 O9 . . 84.3(2)
O8 Nd2 O6 2_666 2_656 74.84(18)
O10 Nd2 O6 2_666 2_656 73.25(17)
O1 Nd2 O6 . 2_656 71.14(17)
O7 Nd2 O6 . 2_656 145.2(2)
O9 Nd2 O6 . 2_656 130.15(18)
O8 Nd2 O8 2_666 . 77.1(2)
O10 Nd2 O8 2_666 . 66.96(17)
O1 Nd2 O8 . . 122.75(18)
O7 Nd2 O8 . . 50.7(2)
O9 Nd2 O8 . . 73.49(17)
O6 Nd2 O8 2_656 . 134.43(17)
O8 Nd2 Cl1 2_666 . 103.71(14)
O10 Nd2 Cl1 2_666 . 141.60(14)
O1 Nd2 Cl1 . . 72.87(13)
O7 Nd2 Cl1 . . 119.06(19)
O9 Nd2 Cl1 . . 79.17(13)
O6 Nd2 Cl1 2_656 . 71.02(12)
O8 Nd2 Cl1 . . 151.44(12)
O8 Nd2 C22 2_666 . 103.1(3)
O10 Nd2 C22 2_666 . 70.4(2)
O1 Nd2 C22 . . 99.2(2)
O7 Nd2 C22 . . 25.3(2)
O9 Nd2 C22 . . 82.0(2)
O6 Nd2 C22 2_656 . 143.3(2)
O8 Nd2 C22 . . 26.1(2)
Cl1 Nd2 C22 . . 141.6(2)
O8 Nd2 Nd1 2_666 . 111.13(14)
O10 Nd2 Nd1 2_666 . 96.31(13)
O1 Nd2 Nd1 . . 41.32(13)
O7 Nd2 Nd1 . . 120.26(16)
O9 Nd2 Nd1 . . 125.35(13)
O6 Nd2 Nd1 2_656 . 40.19(12)
O8 Nd2 Nd1 . . 160.40(12)
Cl1 Nd2 Nd1 . . 46.23(4)
C22 Nd2 Nd1 . . 140.4(2)
O8 Nd2 Nd2 2_666 2_666 41.74(14)
O10 Nd2 Nd2 2_666 2_666 68.11(13)
O1 Nd2 Nd2 . 2_666 148.79(13)
O7 Nd2 Nd2 . 2_666 85.83(16)
O9 Nd2 Nd2 . 2_666 69.45(13)
O6 Nd2 Nd2 2_656 2_666 108.84(12)
O8 Nd2 Nd2 . 2_666 35.32(13)
Cl1 Nd2 Nd2 . 2_666 137.78(5)
C22 Nd2 Nd2 . 2_666 61.4(2)
Nd1 Nd2 Nd2 . 2_666 149.02(2)
Nd2 Cl1 Nd1 . . 87.74(5)
C1 O1 Nd2 . . 153.5(5)
C1 O1 Nd1 . . 89.1(5)
Nd2 O1 Nd1 . . 101.92(19)
C1 O2 Nd1 . . 97.6(5)
C8 O3 Nd1 . . 143.1(6)
C8 O4 Nd1 . 2_656 134.2(5)
C15 O5 Nd1 . . 159.1(5)
C15 O5 Nd1 . 2_656 94.0(5)
Nd1 O5 Nd1 . 2_656 106.58(19)
C15 O6 Nd1 . 2_656 95.3(5)
C15 O6 Nd2 . 2_656 164.7(5)
Nd1 O6 Nd2 2_656 2_656 99.15(18)
C22 O7 Nd2 . . 100.2(6)
C22 O8 Nd2 . 2_666 169.6(7)
C22 O8 Nd2 . . 86.8(6)
Nd2 O8 Nd2 2_666 . 102.9(2)
C29 O9 Nd2 . . 135.2(5)
C29 O10 Nd2 . 2_666 139.3(5)
C36 O11 C38 . . 109.3(7)
C36 O11 Nd1 . . 128.6(5)
C38 O11 Nd1 . . 122.1(5)
C39 O12 C37 . . 105.8(8)
O2 C1 O1 . . 119.9(8)
O2 C1 C2 . . 120.4(8)
O1 C1 C2 . . 119.5(8)
O2 C1 Nd1 . . 57.0(4)
O1 C1 Nd1 . . 65.1(4)
C2 C1 Nd1 . . 160.5(5)
C7 C2 C3 . . 119.5(8)
C7 C2 C1 . . 118.6(8)
C3 C2 C1 . . 121.8(8)
C4 C3 C2 . . 119.6(9)
C4 C3 H3 . . 120.2
C2 C3 H3 . . 120.2
C5 C4 C3 . . 120.4(9)
C5 C4 H4 . . 119.8
C3 C4 H4 . . 119.8
C4 C5 C6 . . 120.0(10)
C4 C5 H5 . . 120.0
C6 C5 H5 . . 120.0
C7 C6 C5 . . 119.5(11)
C7 C6 H6 . . 120.2
C5 C6 H6 . . 120.2
C6 C7 C2 . . 120.9(10)
C6 C7 H7 . . 119.5
C2 C7 H7 . . 119.5
O4 C8 O3 . . 125.8(8)
O4 C8 C9A . . 118.0(8)
O3 C8 C9A . . 115.4(9)
O4 C8 C9 . . 117.3(8)
O3 C8 C9 . . 116.4(9)
C9A C8 C9 . . 17.2(7)
O6 C15 O5 . . 119.0(7)
O6 C15 C16 . . 122.6(7)
O5 C15 C16 . . 118.4(7)
O6 C15 Nd1 . 2_656 59.7(4)
O5 C15 Nd1 . 2_656 60.4(4)
C16 C15 Nd1 . 2_656 170.4(5)
C17 C16 C21 . . 120.7(8)
C17 C16 C15 . . 118.4(8)
C21 C16 C15 . . 121.0(7)
C16 C17 C18 . . 120.1(8)
C16 C17 H17 . . 120.0
C18 C17 H17 . . 120.0
C19 C18 C17 . . 118.3(9)
C19 C18 H18 . . 120.8
C17 C18 H18 . . 120.8
C20 C19 C18 . . 120.9(10)
C20 C19 H19 . . 119.5
C18 C19 H19 . . 119.5
C19 C20 C21 . . 120.9(10)
C19 C20 H20 . . 119.5
C21 C20 H20 . . 119.5
C20 C21 C16 . . 119.0(8)
C20 C21 H21 . . 120.5
C16 C21 H21 . . 120.5
O7 C22 O8 . . 119.3(10)
O7 C22 C23 . . 121.7(10)
O8 C22 C23 . . 118.9(10)
O7 C22 Nd2 . . 54.6(5)
O8 C22 Nd2 . . 67.1(5)
C23 C22 Nd2 . . 165.5(6)
C24 C23 C28 . . 121.4(10)
C24 C23 C22 . . 121.4(10)
C28 C23 C22 . . 117.0(11)
C23 C24 C25 . . 118.9(11)
C23 C24 H24 . . 120.5
C25 C24 H24 . . 120.5
C24 C25 C26 . . 118.6(13)
C24 C25 H25 . . 120.7
C26 C25 H25 . . 120.7
C27 C26 C25 . . 121.2(13)
C27 C26 H26 . . 119.4
C25 C26 H26 . . 119.4
C28 C27 C26 . . 120.4(14)
C28 C27 H27 . . 119.8
C26 C27 H27 . . 119.8
C27 C28 C23 . . 119.3(13)
C27 C28 H28 . . 120.4
C23 C28 H28 . . 120.4
O9 C29 O10 . . 125.1(7)
O9 C29 C30 . . 121.7(10)
O10 C29 C30 . . 113.1(9)
O9 C29 C30A . . 118.6(9)
O10 C29 C30A . . 116.1(9)
C30 C29 C30A . . 9.7(12)
O11 C36 C37 . . 109.7(8)
O11 C36 H36A . . 109.7
C37 C36 H36A . . 109.7
O11 C36 H36B . . 109.7
C37 C36 H36B . . 109.7
H36A C36 H36B . . 108.2
O12 C37 C36 . . 110.5(9)
O12 C37 H37A . . 109.6
C36 C37 H37A . . 109.6
O12 C37 H37B . . 109.6
C36 C37 H37B . . 109.6
H37A C37 H37B . . 108.1
O11 C38 C39 . . 111.2(9)
O11 C38 H38A . . 109.4
C39 C38 H38A . . 109.4
O11 C38 H38B . . 109.4
C39 C38 H38B . . 109.4
H38A C38 H38B . . 108.0
O12 C39 C38 . . 111.0(10)
O12 C39 H39A . . 109.4
C38 C39 H39A . . 109.4
O12 C39 H39B . . 109.4
C38 C39 H39B . . 109.4
H39A C39 H39B . . 108.0
C10 C9 C14 . . 120.0
C10 C9 C8 . . 120.3(9)
C14 C9 C8 . . 119.3(9)
C11 C10 C9 . . 120.0
C11 C10 H10 . . 120.0
C9 C10 H10 . . 120.0
C10 C11 C12 . . 120.0
C10 C11 H11 . . 120.0
C12 C11 H11 . . 120.0
C13 C12 C11 . . 120.0
C13 C12 H12 . . 120.0
C11 C12 H12 . . 120.0
C14 C13 C12 . . 120.0
C14 C13 H13 . . 120.0
C12 C13 H13 . . 120.0
C13 C14 C9 . . 120.0
C13 C14 H14 . . 120.0
C9 C14 H14 . . 120.0
C10A C9A C14A . . 120.0
C10A C9A C8 . . 120.4(8)
C14A C9A C8 . . 119.4(8)
C11A C10A C9A . . 120.0
C11A C10A H10A . . 120.0
C9A C10A H10A . . 120.0
C10A C11A C12A . . 120.0
C10A C11A H11A . . 120.0
C12A C11A H11A . . 120.0
C13A C12A C11A . . 120.0
C13A C12A H12A . . 120.0
C11A C12A H12A . . 120.0
C12A C13A C14A . . 120.0
C12A C13A H13A . . 120.0
C14A C13A H13A . . 120.0
C13A C14A C9A . . 120.0
C13A C14A H14A . . 120.0
C9A C14A H14A . . 120.0
C31 C30 C35 . . 120.0
C31 C30 C29 . . 118.9(11)
C35 C30 C29 . . 121.0(11)
C32 C31 C30 . . 120.0
C32 C31 H31 . . 120.0
C30 C31 H31 . . 120.0
C31 C32 C33 . . 120.0
C31 C32 H32 . . 120.0
C33 C32 H32 . . 120.0
C32 C33 C34 . . 120.0
C32 C33 H33 . . 120.0
C34 C33 H33 . . 120.0
C33 C34 C35 . . 120.0
C33 C34 H34 . . 120.0
C35 C34 H34 . . 120.0
C34 C35 C30 . . 120.0
C34 C35 H35 . . 120.0
C30 C35 H35 . . 120.0
C31A C30A C35A . . 120.0
C31A C30A C29 . . 122.2(10)
C35A C30A C29 . . 117.7(10)
C32A C31A C30A . . 120.0
C32A C31A H31A . . 120.0
C30A C31A H31A . . 120.0
C31A C32A C33A . . 120.0
C31A C32A H32A . . 120.0
C33A C32A H32A . . 120.0
C34A C33A C32A . . 120.0
C34A C33A H33A . . 120.0
C32A C33A H33A . . 120.0
C33A C34A C35A . . 120.0
C33A C34A H34A . . 120.0
C35A C34A H34A . . 120.0
C34A C35A C30A . . 120.0
C34A C35A H35A . . 120.0
C30A C35A H35A . . 120.0

loop_
_geom_bond_atom_site_label_1
_geom_bond_atom_site_label_2
_geom_bond_site_symmetry_2
_geom_bond_distance
Nd1 O3 . 2.392(5)
Nd1 O4 2_656 2.409(5)
Nd1 O5 . 2.418(5)
Nd1 O2 . 2.469(5)
Nd1 O11 . 2.543(5)
Nd1 O6 2_656 2.565(5)
Nd1 O5 2_656 2.578(5)
Nd1 O1 . 2.647(5)
Nd1 Cl1 . 2.835(2)
Nd1 C1 . 2.918(9)
Nd1 C15 2_656 2.958(8)
Nd1 Nd2 . 3.9235(6)
Nd2 O8 2_666 2.339(6)
Nd2 O10 2_666 2.373(5)
Nd2 O1 . 2.400(5)
Nd2 O7 . 2.415(7)
Nd2 O9 . 2.420(5)
Nd2 O6 2_656 2.589(5)
Nd2 O8 . 2.693(6)
Nd2 Cl1 . 2.826(2)
Nd2 C22 . 2.918(11)
Nd2 Nd2 2_666 3.9428(9)
O1 C1 . 1.272(9)
O2 C1 . 1.262(9)
O3 C8 . 1.258(10)
O4 C8 . 1.251(10)
O4 Nd1 2_656 2.409(5)
O5 C15 . 1.280(9)
O5 Nd1 2_656 2.578(5)
O6 C15 . 1.254(9)
O6 Nd1 2_656 2.565(5)
O6 Nd2 2_656 2.589(5)
O7 C22 . 1.265(12)
O8 C22 . 1.284(11)
O8 Nd2 2_666 2.339(6)
O9 C29 . 1.246(9)
O10 C29 . 1.276(10)
O10 Nd2 2_666 2.373(5)
O11 C36 . 1.419(10)
O11 C38 . 1.431(10)
O12 C39 . 1.411(12)
O12 C37 . 1.417(11)
C1 C2 . 1.495(11)
C2 C7 . 1.368(12)
C2 C3 . 1.384(12)
C3 C4 . 1.374(12)
C3 H3 . 0.9500
C4 C5 . 1.365(13)
C4 H4 . 0.9500
C5 C6 . 1.379(15)
C5 H5 . 0.9500
C6 C7 . 1.366(13)
C6 H6 . 0.9500
C7 H7 . 0.9500
C8 C9A . 1.517(12)
C8 C9 . 1.528(12)
C15 C16 . 1.486(11)
C15 Nd1 2_656 2.958(8)
C16 C17 . 1.373(11)
C16 C21 . 1.387(11)
C17 C18 . 1.413(12)
C17 H17 . 0.9500
C18 C19 . 1.380(13)
C18 H18 . 0.9500
C19 C20 . 1.370(14)
C19 H19 . 0.9500
C20 C21 . 1.378(12)
C20 H20 . 0.9500
C21 H21 . 0.9500
C22 C23 . 1.495(14)
C23 C24 . 1.370(13)
C23 C28 . 1.399(14)
C24 C25 . 1.392(14)
C24 H24 . 0.9500
C25 C26 . 1.398(17)
C25 H25 . 0.9500
C26 C27 . 1.368(18)
C26 H26 . 0.9500
C27 C28 . 1.349(17)
C27 H27 . 0.9500
C28 H28 . 0.9500
C29 C30 . 1.482(13)
C29 C30A . 1.521(13)
C36 C37 . 1.488(13)
C36 H36A . 0.9900
C36 H36B . 0.9900
C37 H37A . 0.9900
C37 H37B . 0.9900
C38 C39 . 1.447(14)
C38 H38A . 0.9900
C38 H38B . 0.9900
C39 H39A . 0.9900
C39 H39B . 0.9900
C9 C10 . 1.3900
C9 C14 . 1.3900
C10 C11 . 1.3900
C10 H10 . 0.9500
C11 C12 . 1.3900
C11 H11 . 0.9500
C12 C13 . 1.3900
C12 H12 . 0.9500
C13 C14 . 1.3900
C13 H13 . 0.9500
C14 H14 . 0.9500
C9A C10A . 1.3900
C9A C14A . 1.3900
C10A C11A . 1.3900
C10A H10A . 0.9500
C11A C12A . 1.3900
C11A H11A . 0.9500
C12A C13A . 1.3900
C12A H12A . 0.9500
C13A C14A . 1.3900
C13A H13A . 0.9500
C14A H14A . 0.9500
C30 C31 . 1.3900
C30 C35 . 1.3900
C31 C32 . 1.3900
C31 H31 . 0.9500
C32 C33 . 1.3900
C32 H32 . 0.9500
C33 C34 . 1.3900
C33 H33 . 0.9500
C34 C35 . 1.3900
C34 H34 . 0.9500
C35 H35 . 0.9500
C30A C31A . 1.3900
C30A C35A . 1.3900
C31A C32A . 1.3900
C31A H31A . 0.9500
C32A C33A . 1.3900
C32A H32A . 0.9500
C33A C34A . 1.3900
C33A H33A . 0.9500
C34A C35A . 1.3900
C34A H34A . 0.9500
C35A H35A . 0.9500

loop_
_platon_squeeze_void_nr
_platon_squeeze_void_average_x
_platon_squeeze_void_average_y
_platon_squeeze_void_average_z
_platon_squeeze_void_volume
_platon_squeeze_void_count_electrons
_platon_squeeze_void_content
1 0.000 -0.022 0.000 540 224 ' '
